data_1528853
loop_
_publ_author_name
'Schachner, H.'
'Nowotny, H.'
'Kudielka, H.'

_publ_section_title
;
 Die Kristallstrukturen von Zr Si und Zr Si2
;
_journal_name_full 'Monatshefte fuer Chemie (-108,1977)'
_journal_page_first 1140
_journal_page_last 1153
_journal_volume 85
_journal_year 1954
_chemical_formula_sum 'Si2 Zr'
_chemical_name_systematic 'Zr Si2'
_space_group_IT_number 63
_symmetry_space_group_name_Hall '-C 2c 2'
_symmetry_space_group_name_H-M 'C m c m'
_cell_angle_alpha 90
_cell_angle_beta 90
_cell_angle_gamma 90
_cell_formula_units_Z 4
_cell_length_a 3.72
_cell_length_b 14.76
_cell_length_c 3.67
_cell_volume 201.509
_citation_journal_id_ASTM MOCHAP
_cod_data_source_file Schachner_MOCHAP_1954_280.cif
_cod_data_source_block Si2Zr1
_cod_original_cell_volume 201.5094
_cod_original_formula_sum 'Si2 Zr1'
_cod_database_code 1528853

loop_
_symmetry_equiv_pos_as_xyz
x,y,z
-x,-y,z+1/2
x,-y,-z
-x,y,-z+1/2
-x,-y,-z
x,y,-z-1/2
-x,y,z
x,-y,z-1/2
x+1/2,y+1/2,z
-x+1/2,-y+1/2,z+1/2
x+1/2,-y+1/2,-z
-x+1/2,y+1/2,-z+1/2
-x+1/2,-y+1/2,-z
x+1/2,y+1/2,-z-1/2
-x+1/2,y+1/2,z
x+1/2,-y+1/2,z-1/2

loop_
_atom_site_label
_atom_site_type_symbol
_atom_site_fract_x
_atom_site_fract_y
_atom_site_fract_z
_atom_site_occupancy
_atom_site_U_iso_or_equiv
Si2 Si 0 0.75 0.25 1 0.0
Zr1 Zr 0 0.104 0.25 1 0.0
Si1 Si 0 0.439 0.25 1 0.0
